data_8105729
loop_
_publ_author_name
'Hu, Xia'
'Zeng, Fei'

_publ_section_title
;
 The crystal structure of
 1,3(4,1)-dipyridin-1-iuma-2(1,8)-diethynylanthracena-5(1,3)-benzenacyclohexaphane-11,31-diium
 bis(hexafluoridophosphate), C36H24F12N2P2
;
_journal_issue 3
_journal_name_full 'Zeitschrift f\"ur Kristallographie - New Crystal Structures'
_journal_page_first 481
_journal_page_last 483
_journal_paper_doi 10.1515/ncrs-2022-0080
_journal_volume 237
_journal_year 2022
_chemical_formula_sum 'C36 H24 F12 N2 P2'
_chemical_formula_weight 774.51
_space_group_IT_number 2
_space_group_name_Hall '-P 1'
_space_group_name_H-M_alt 'P -1'
_symmetry_cell_setting triclinic
_symmetry_space_group_name_H-M 'P -1'
_atom_sites_solution_hydrogens geom
_atom_sites_solution_primary direct
_atom_sites_solution_secondary difmap
_cell_angle_alpha 96.402(12)
_cell_angle_beta 91.216(12)
_cell_angle_gamma 101.161(12)
_cell_formula_units_Z 2
_cell_length_a 8.218(7)
_cell_length_b 10.384(9)
_cell_length_c 19.908(17)
_cell_measurement_reflns_used 2491
_cell_measurement_temperature 296(2)
_cell_measurement_theta_max 20.92
_cell_measurement_theta_min 2.69
_cell_volume 1655(2)
_computing_cell_refinement 'Bruker SAINT'
_computing_data_collection 'Bruker APEX2'
_computing_data_reduction 'Bruker SAINT'
_computing_molecular_graphics 'Bruker SHELXTL'
_computing_publication_material 'Bruker SHELXTL'
_computing_structure_refinement 'SHELXL-97 (Sheldrick, 1997)'
_computing_structure_solution 'SHELXS-97 (Sheldrick, 1990)'
_diffrn_ambient_temperature 296(2)
_diffrn_measured_fraction_theta_full 0.965
_diffrn_measured_fraction_theta_max 0.965
_diffrn_measurement_device_type 'Bruker APEX-II CCD'
_diffrn_measurement_method '\f and \w scans'
_diffrn_radiation_monochromator graphite
_diffrn_radiation_source 'fine-focus sealed tube'
_diffrn_radiation_type MoK\a
_diffrn_radiation_wavelength 0.71073
_diffrn_reflns_av_R_equivalents 0.0409
_diffrn_reflns_av_sigmaI/netI 0.0642
_diffrn_reflns_limit_h_max 10
_diffrn_reflns_limit_h_min -10
_diffrn_reflns_limit_k_max 13
_diffrn_reflns_limit_k_min -13
_diffrn_reflns_limit_l_max 25
_diffrn_reflns_limit_l_min -25
_diffrn_reflns_number 18688
_diffrn_reflns_theta_full 27.49
_diffrn_reflns_theta_max 27.49
_diffrn_reflns_theta_min 1.03
_exptl_absorpt_coefficient_mu 0.230
_exptl_absorpt_correction_T_max 0.9532
_exptl_absorpt_correction_T_min 0.9034
_exptl_absorpt_correction_type multi-scan
_exptl_crystal_colour yellow
_exptl_crystal_density_diffrn 1.554
_exptl_crystal_density_method 'not measured'
_exptl_crystal_description prism
_exptl_crystal_F_000 784
_exptl_crystal_size_max 0.45
_exptl_crystal_size_mid 0.26
_exptl_crystal_size_min 0.21
_refine_diff_density_max 0.539
_refine_diff_density_min -0.285
_refine_diff_density_rms 0.058
_refine_ls_extinction_method none
_refine_ls_goodness_of_fit_ref 1.019
_refine_ls_hydrogen_treatment mixed
_refine_ls_matrix_type full
_refine_ls_number_parameters 506
_refine_ls_number_reflns 7338
_refine_ls_number_restraints 88
_refine_ls_restrained_S_all 1.074
_refine_ls_R_factor_all 0.1372
_refine_ls_R_factor_gt 0.0685
_refine_ls_shift/su_max 0.001
_refine_ls_shift/su_mean 0.000
_refine_ls_structure_factor_coef Fsqd
_refine_ls_weighting_details 'calc w=1/[\s^2^(Fo^2^)+(0.1106P)^2^+0.0628P] where P=(Fo^2^+2Fc^2^)/3'
_refine_ls_weighting_scheme calc
_refine_ls_wR_factor_gt 0.1783
_refine_ls_wR_factor_ref 0.2188
_reflns_number_gt 3668
_reflns_number_total 7338
_reflns_threshold_expression >2sigma(I)
_cod_data_source_file suppl_j_ncrs-2022-0080_suppl.cif
_cod_data_source_block 2
_cod_depositor_comments
;
The following automatic conversions were performed:

data item '_symmetry_cell_setting' value 'Triclinic' was changed to
'triclinic' in accordance with the built-in table derived from the
CIF Core dictionary named 'cif_core.dic' version 2.4.5 last updated
on 2014-11-21.

Automatic conversion script
Id: cif_fix_values 8738 2021-04-28 16:35:53Z antanas 
;
_cod_original_sg_symbol_H-M P-1
_cod_database_code 8105729

loop_
_symmetry_equiv_pos_as_xyz
'x, y, z'
'-x, -y, -z'

loop_
_atom_site_label
_atom_site_type_symbol
_atom_site_fract_x
_atom_site_fract_y
_atom_site_fract_z
_atom_site_U_iso_or_equiv
_atom_site_adp_type
_atom_site_occupancy
_atom_site_symmetry_multiplicity
_atom_site_calc_flag
_atom_site_refinement_flags
_atom_site_disorder_assembly
_atom_site_disorder_group
C1 C -0.1815(5) -0.0588(4) 0.2657(2) 0.0562(10) Uani 1 1 d . . .
H1 H -0.2025 -0.1504 0.2565 0.067 Uiso 1 1 calc R . .
C2 C -0.1381(5) -0.0014(4) 0.3302(2) 0.0573(10) Uani 1 1 d . . .
H2 H -0.1322 -0.0543 0.3646 0.069 Uiso 1 1 calc R . .
C3 C -0.1028(4) 0.1348(4) 0.34494(19) 0.0493(9) Uani 1 1 d . . .
C4 C -0.1211(5) 0.2088(4) 0.29208(19) 0.0517(9) Uani 1 1 d . . .
H4 H -0.1006 0.3006 0.3001 0.062 Uiso 1 1 calc R . .
C5 C -0.1691(5) 0.1472(4) 0.22844(19) 0.0517(9) Uani 1 1 d . . .
H5 H -0.1845 0.1973 0.1938 0.062 Uiso 1 1 calc R . .
C6 C -0.0472(5) 0.1979(4) 0.4108(2) 0.0531(9) Uani 1 1 d . . .
C7 C 0.0042(5) 0.2539(4) 0.4648(2) 0.0518(9) Uani 1 1 d . . .
C8 C 0.0691(5) 0.3219(4) 0.52996(18) 0.0500(9) Uani 1 1 d . . .
C9 C 0.0111(5) 0.2755(4) 0.5882(2) 0.0614(11) Uani 1 1 d . . .
H9 H -0.0717 0.1999 0.5856 0.074 Uiso 1 1 calc R . .
C10 C 0.0733(6) 0.3387(5) 0.6514(2) 0.0697(12) Uani 1 1 d . . .
H10 H 0.0314 0.3053 0.6904 0.084 Uiso 1 1 calc R . .
C11 C 0.1945(6) 0.4486(5) 0.65651(19) 0.0655(12) Uani 1 1 d . . .
H11 H 0.2375 0.4876 0.6992 0.079 Uiso 1 1 calc R . .
C12 C 0.2579(5) 0.5063(4) 0.59814(18) 0.0521(10) Uani 1 1 d . . .
C13 C 0.1938(4) 0.4428(3) 0.53255(17) 0.0468(9) Uani 1 1 d . . .
C14 C 0.2503(4) 0.4993(3) 0.47524(17) 0.0461(9) Uani 1 1 d . . .
H14 H 0.2105 0.4572 0.4327 0.055 Uiso 1 1 calc R . .
C15 C 0.3657(4) 0.6182(3) 0.48018(17) 0.0464(9) Uani 1 1 d . . .
C16 C 0.4309(5) 0.6825(4) 0.54476(19) 0.0515(9) Uani 1 1 d . . .
C17 C 0.3759(5) 0.6229(4) 0.60222(19) 0.0583(11) Uani 1 1 d . . .
H17 H 0.4200 0.6628 0.6446 0.070 Uiso 1 1 calc R . .
C18 C 0.5472(5) 0.8051(4) 0.5490(2) 0.0664(12) Uani 1 1 d . . .
H18 H 0.5928 0.8458 0.5911 0.080 Uiso 1 1 calc R . .
C19 C 0.5917(5) 0.8627(4) 0.4928(2) 0.0715(12) Uani 1 1 d . . .
H19 H 0.6658 0.9434 0.4966 0.086 Uiso 1 1 calc R . .
C20 C 0.5272(5) 0.8017(4) 0.4286(2) 0.0613(11) Uani 1 1 d . . .
H20 H 0.5581 0.8433 0.3905 0.074 Uiso 1 1 calc R . .
C21 C 0.4198(4) 0.6822(3) 0.42130(18) 0.0481(9) Uani 1 1 d . . .
C22 C 0.3653(4) 0.6180(4) 0.35493(19) 0.0500(9) Uani 1 1 d . . .
C23 C 0.3275(5) 0.5637(4) 0.2996(2) 0.0526(9) Uani 1 1 d . . .
C24 C 0.2968(4) 0.4883(4) 0.23359(18) 0.0483(9) Uani 1 1 d . . .
C25 C 0.2496(5) 0.5404(4) 0.17684(19) 0.0547(10) Uani 1 1 d . . .
H25 H 0.2342 0.6272 0.1803 0.066 Uiso 1 1 calc R . .
C26 C 0.2257(5) 0.4632(4) 0.11568(19) 0.0567(10) Uani 1 1 d . . .
H26 H 0.1913 0.4971 0.0777 0.068 Uiso 1 1 calc R . .
C27 C 0.2996(5) 0.2876(4) 0.1643(2) 0.0576(10) Uani 1 1 d . . .
H27 H 0.3190 0.2018 0.1595 0.069 Uiso 1 1 calc R . .
C28 C 0.3205(5) 0.3588(4) 0.2261(2) 0.0600(11) Uani 1 1 d . . .
H28 H 0.3507 0.3211 0.2635 0.072 Uiso 1 1 calc R . .
C29 C 0.2135(5) 0.2514(4) 0.04492(18) 0.0617(11) Uani 1 1 d . . .
H29A H 0.2864 0.1880 0.0407 0.074 Uiso 1 1 calc R . .
H29B H 0.2318 0.3044 0.0076 0.074 Uiso 1 1 calc R . .
C30 C 0.0332(5) 0.1786(4) 0.04215(18) 0.0537(10) Uani 1 1 d . . .
C31 C -0.0839(6) 0.2085(4) -0.0020(2) 0.0690(12) Uani 1 1 d . . .
H31 H -0.0509 0.2676 -0.0332 0.083 Uiso 1 1 calc R . .
C32 C -0.2487(6) 0.1507(5) 0.0007(2) 0.0775(14) Uani 1 1 d . . .
H32 H -0.3258 0.1676 -0.0303 0.093 Uiso 1 1 calc R . .
C33 C -0.3003(6) 0.0682(4) 0.0485(2) 0.0710(12) Uani 1 1 d . . .
H33 H -0.4130 0.0350 0.0519 0.085 Uiso 1 1 calc R . .
C34 C -0.1849(5) 0.0339(4) 0.09222(19) 0.0542(10) Uani 1 1 d . . .
C35 C -0.0180(5) 0.0880(4) 0.08718(18) 0.0536(10) Uani 1 1 d . . .
H35 H 0.0608 0.0629 0.1145 0.064 Uiso 1 1 calc R . .
C36 C -0.2390(5) -0.0545(4) 0.1457(2) 0.0648(11) Uani 1 1 d . . .
H36A H -0.3584 -0.0854 0.1410 0.078 Uiso 1 1 calc R . .
H36B H -0.1873 -0.1311 0.1391 0.078 Uiso 1 1 calc R . .
F1 F 0.2832(10) 0.9454(8) 0.3227(3) 0.098(2) Uani 0.641(16) 1 d PU A 1
F1' F 0.2315(18) 0.8942(15) 0.3036(8) 0.098(5) Uani 0.359(16) 1 d PDU A 2
F2 F 0.1615(6) 0.8405(5) 0.2278(5) 0.090(2) Uani 0.641(16) 1 d PU A 1
F2' F 0.1910(19) 0.8684(15) 0.1931(10) 0.156(7) Uani 0.359(16) 1 d PDU A 2
F3 F 0.3449(12) 0.9779(8) 0.1682(3) 0.094(2) Uani 0.641(16) 1 d PU A 1
F3' F 0.414(2) 1.0305(16) 0.1872(9) 0.104(5) Uani 0.359(16) 1 d PDU A 2
F4 F 0.4660(6) 1.0777(5) 0.2647(5) 0.089(2) Uani 0.641(16) 1 d PU A 1
F4' F 0.4495(14) 1.0532(12) 0.2913(9) 0.152(7) Uani 0.359(16) 1 d PDU A 2
F5 F 0.1976(3) 1.0624(3) 0.24873(16) 0.1047(10) Uani 1 1 d D A .
F6 F 0.4341(3) 0.8566(3) 0.23969(18) 0.1096(10) Uani 1 1 d D A .
F7 F 0.6519(4) 0.5371(4) 0.18786(14) 0.1268(12) Uani 1 1 d U . .
F8 F 0.6138(4) 0.3961(4) 0.0933(2) 0.1431(14) Uani 1 1 d U . .
F9 F 0.8512(4) 0.4989(3) 0.05664(14) 0.1058(10) Uani 1 1 d U . .
F10 F 0.8908(4) 0.6373(3) 0.15032(19) 0.1279(13) Uani 1 1 d . . .
F11 F 0.6547(4) 0.6122(4) 0.08992(16) 0.1218(11) Uani 1 1 d U . .
F12 F 0.8492(4) 0.4213(3) 0.15544(19) 0.1308(13) Uani 1 1 d U . .
N1 N -0.1944(4) 0.0143(3) 0.21560(15) 0.0485(7) Uani 1 1 d . . .
N2 N 0.2518(4) 0.3378(3) 0.11026(15) 0.0493(8) Uani 1 1 d . . .
P1 P 0.31585(13) 0.95909(10) 0.24530(5) 0.0541(3) Uani 1 1 d D . .
P2 P 0.75253(14) 0.51553(12) 0.12302(6) 0.0644(4) Uani 1 1 d . . .

loop_
_atom_site_aniso_label
_atom_site_aniso_U_11
_atom_site_aniso_U_22
_atom_site_aniso_U_33
_atom_site_aniso_U_23
_atom_site_aniso_U_13
_atom_site_aniso_U_12
P1 0.0498(6) 0.0462(6) 0.0665(7) 0.0099(5) 0.0031(5) 0.0077(5)
P2 0.0547(7) 0.0783(8) 0.0596(7) 0.0145(6) 0.0104(5) 0.0071(6)
N2 0.0453(17) 0.0491(18) 0.0481(19) 0.0005(14) 0.0052(14) -0.0012(14)
F5 0.090(2) 0.0826(19) 0.161(3) 0.0486(19) 0.0541(19) 0.0423(16)
F6 0.085(2) 0.0814(19) 0.182(3) 0.0526(19) 0.0372(19) 0.0388(16)
N1 0.0443(17) 0.0413(17) 0.056(2) 0.0006(14) 0.0039(14) 0.0027(13)
F9 0.107(2) 0.123(2) 0.090(2) 0.0136(17) 0.0439(17) 0.0249(19)
F11 0.124(3) 0.155(3) 0.108(2) 0.039(2) 0.0137(19) 0.068(2)
C14 0.047(2) 0.056(2) 0.037(2) 0.0014(16) -0.0017(16) 0.0178(17)
C15 0.046(2) 0.051(2) 0.044(2) -0.0018(16) -0.0017(16) 0.0189(17)
C13 0.053(2) 0.055(2) 0.038(2) 0.0036(16) 0.0024(16) 0.0262(18)
F10 0.087(2) 0.100(2) 0.178(3) -0.025(2) 0.001(2) -0.0044(18)
C24 0.043(2) 0.056(2) 0.042(2) 0.0055(17) 0.0003(16) -0.0009(16)
C3 0.042(2) 0.052(2) 0.054(2) 0.0120(18) 0.0068(17) 0.0071(17)
C12 0.055(2) 0.067(3) 0.041(2) 0.0023(18) 0.0007(17) 0.033(2)
F7 0.095(2) 0.221(4) 0.0700(19) 0.024(2) 0.0273(16) 0.038(2)
C22 0.048(2) 0.052(2) 0.049(2) 0.0103(18) 0.0052(17) 0.0051(17)
C8 0.056(2) 0.058(2) 0.043(2) 0.0114(17) 0.0050(17) 0.0241(19)
C21 0.045(2) 0.048(2) 0.050(2) 0.0020(17) -0.0029(17) 0.0102(17)
F8 0.090(2) 0.150(3) 0.159(3) -0.020(2) 0.010(2) -0.030(2)
F12 0.110(2) 0.136(3) 0.167(3) 0.086(2) 0.009(2) 0.038(2)
C7 0.046(2) 0.054(2) 0.061(3) 0.020(2) 0.0105(19) 0.0154(18)
C6 0.053(2) 0.056(2) 0.051(2) 0.0126(19) 0.0052(19) 0.0071(18)
C30 0.061(2) 0.055(2) 0.039(2) -0.0074(17) 0.0037(18) 0.0026(19)
C23 0.050(2) 0.055(2) 0.051(2) 0.0109(19) 0.0009(18) 0.0015(18)
C16 0.051(2) 0.058(2) 0.047(2) -0.0067(18) -0.0044(18) 0.0235(19)
C5 0.056(2) 0.049(2) 0.051(2) 0.0076(18) 0.0086(18) 0.0116(18)
C4 0.060(2) 0.041(2) 0.054(2) 0.0017(18) 0.0073(19) 0.0111(18)
C2 0.052(2) 0.056(2) 0.065(3) 0.018(2) 0.0015(19) 0.0075(19)
C27 0.067(3) 0.048(2) 0.057(3) 0.0096(19) -0.004(2) 0.0085(19)
C25 0.063(2) 0.045(2) 0.054(2) 0.0013(18) -0.0029(19) 0.0082(18)
C34 0.059(2) 0.048(2) 0.047(2) -0.0109(17) 0.0019(19) 0.0003(18)
C17 0.065(3) 0.067(3) 0.045(2) -0.0130(19) -0.0129(19) 0.031(2)
C35 0.060(2) 0.054(2) 0.043(2) -0.0059(18) 0.0003(18) 0.0062(19)
C1 0.054(2) 0.038(2) 0.078(3) 0.013(2) 0.002(2) 0.0074(17)
C26 0.062(3) 0.057(2) 0.053(2) 0.0156(19) -0.0041(19) 0.0119(19)
C20 0.062(3) 0.054(2) 0.064(3) 0.005(2) 0.001(2) 0.004(2)
C29 0.076(3) 0.063(2) 0.042(2) -0.0030(18) 0.015(2) 0.006(2)
C9 0.070(3) 0.066(3) 0.057(3) 0.020(2) 0.010(2) 0.026(2)
C11 0.086(3) 0.086(3) 0.037(2) 0.011(2) 0.003(2) 0.045(3)
C28 0.068(3) 0.053(2) 0.056(3) 0.0152(19) -0.009(2) 0.001(2)
C18 0.064(3) 0.062(3) 0.067(3) -0.020(2) -0.017(2) 0.016(2)
C10 0.086(3) 0.085(3) 0.052(3) 0.023(2) 0.020(2) 0.039(3)
C36 0.067(3) 0.054(2) 0.063(3) -0.008(2) 0.006(2) -0.005(2)
C19 0.063(3) 0.058(3) 0.084(3) -0.008(2) -0.007(2) -0.001(2)
C33 0.061(3) 0.071(3) 0.071(3) -0.009(2) -0.013(2) -0.001(2)
C31 0.091(3) 0.062(3) 0.049(2) 0.0077(19) -0.009(2) 0.000(2)
C32 0.079(3) 0.077(3) 0.070(3) 0.010(2) -0.026(3) 0.001(3)
F1 0.118(5) 0.099(4) 0.070(3) 0.014(3) 0.000(3) 0.000(3)
F2 0.063(3) 0.057(3) 0.136(5) -0.012(3) 0.010(3) -0.014(2)
F3 0.123(5) 0.107(4) 0.058(3) 0.007(3) 0.008(3) 0.035(4)
F4 0.053(3) 0.074(3) 0.127(6) -0.005(3) 0.010(3) -0.015(2)
F2' 0.125(9) 0.187(10) 0.133(9) -0.015(7) -0.045(7) -0.003(7)
F3' 0.112(8) 0.117(8) 0.113(9) 0.059(7) 0.049(6) 0.069(6)
F1' 0.084(7) 0.103(8) 0.126(9) 0.069(7) 0.047(6) 0.028(6)
F4' 0.135(9) 0.200(11) 0.087(8) -0.042(7) 0.017(6) -0.022(7)

loop_
_atom_type_symbol
_atom_type_description
_atom_type_scat_dispersion_real
_atom_type_scat_dispersion_imag
_atom_type_scat_source
C C 0.0033 0.0016 'International Tables Vol C Tables 4.2.6.8 and 6.1.1.4'
H H 0.0000 0.0000 'International Tables Vol C Tables 4.2.6.8 and 6.1.1.4'
N N 0.0061 0.0033 'International Tables Vol C Tables 4.2.6.8 and 6.1.1.4'
F F 0.0171 0.0103 'International Tables Vol C Tables 4.2.6.8 and 6.1.1.4'
P P 0.1023 0.0942 'International Tables Vol C Tables 4.2.6.8 and 6.1.1.4'

loop_
_geom_angle_atom_site_label_1
_geom_angle_atom_site_label_2
_geom_angle_atom_site_label_3
_geom_angle
_geom_angle_site_symmetry_1
_geom_angle_site_symmetry_3
F1' P1 F4' 93.8(8) . .
F1' P1 F2' 91.6(8) . .
F4' P1 F2' 174.5(9) . .
F1' P1 F6 90.0(3) . .
F4' P1 F6 88.3(4) . .
F2' P1 F6 90.7(4) . .
F1' P1 F4 116.5(7) . .
F4' P1 F4 22.9(7) . .
F2' P1 F4 151.8(9) . .
F6 P1 F4 91.7(3) . .
F1' P1 F5 91.5(3) . .
F4' P1 F5 92.4(4) . .
F2' P1 F5 88.5(4) . .
F6 P1 F5 178.38(17) . .
F4 P1 F5 88.3(2) . .
F1' P1 F3 155.3(7) . .
F4' P1 F3 110.8(7) . .
F2' P1 F3 63.8(8) . .
F6 P1 F3 88.6(3) . .
F4 P1 F3 88.2(4) . .
F5 P1 F3 89.8(3) . .
F1' P1 F1 25.4(7) . .
F4' P1 F1 68.9(7) . .
F2' P1 F1 116.6(8) . .
F6 P1 F1 93.7(3) . .
F4 P1 F1 91.3(4) . .
F5 P1 F1 87.9(3) . .
F3 P1 F1 177.6(4) . .
F1' P1 F2 62.0(7) . .
F4' P1 F2 155.7(7) . .
F2' P1 F2 29.7(8) . .
F6 P1 F2 89.2(2) . .
F4 P1 F2 178.2(3) . .
F5 P1 F2 90.8(2) . .
F3 P1 F2 93.3(3) . .
F1 P1 F2 87.2(3) . .
F1' P1 F3' 176.5(7) . .
F4' P1 F3' 82.9(7) . .
F2' P1 F3' 91.7(8) . .
F6 P1 F3' 88.9(3) . .
F4 P1 F3' 60.3(7) . .
F5 P1 F3' 89.7(3) . .
F3 P1 F3' 27.9(6) . .
F1 P1 F3' 151.5(8) . .
F2 P1 F3' 121.3(7) . .
F12 P2 F8 91.2(2) . .
F12 P2 F10 90.5(2) . .
F8 P2 F10 177.9(2) . .
F12 P2 F7 92.8(2) . .
F8 P2 F7 90.8(2) . .
F10 P2 F7 90.4(2) . .
F12 P2 F9 89.5(2) . .
F8 P2 F9 89.7(2) . .
F10 P2 F9 88.99(19) . .
F7 P2 F9 177.6(2) . .
F12 P2 F11 179.7(2) . .
F8 P2 F11 89.1(2) . .
F10 P2 F11 89.3(2) . .
F7 P2 F11 87.3(2) . .
F9 P2 F11 90.35(18) . .
C27 N2 C26 120.5(3) . .
C27 N2 C29 119.3(3) . .
C26 N2 C29 120.0(3) . .
C1 N1 C5 120.2(3) . .
C1 N1 C36 118.5(3) . .
C5 N1 C36 121.3(3) . .
C13 C14 C15 121.3(3) . .
C13 C14 H14 119.3 . .
C15 C14 H14 119.3 . .
C14 C15 C16 120.1(3) . .
C14 C15 C21 122.1(3) . .
C16 C15 C21 117.7(3) . .
C14 C13 C12 119.4(4) . .
C14 C13 C8 123.2(3) . .
C12 C13 C8 117.4(3) . .
C25 C24 C28 118.3(3) . .
C25 C24 C23 123.1(4) . .
C28 C24 C23 118.6(3) . .
C2 C3 C4 117.2(3) . .
C2 C3 C6 121.9(3) . .
C4 C3 C6 120.8(3) . .
C17 C12 C11 122.8(4) . .
C17 C12 C13 118.7(4) . .
C11 C12 C13 118.5(4) . .
C23 C22 C21 176.9(4) . .
C9 C8 C7 120.6(4) . .
C9 C8 C13 120.5(4) . .
C7 C8 C13 118.9(3) . .
C20 C21 C22 119.8(3) . .
C20 C21 C15 120.3(3) . .
C22 C21 C15 119.9(3) . .
C6 C7 C8 179.1(4) . .
C7 C6 C3 177.4(4) . .
C35 C30 C31 119.1(4) . .
C35 C30 C29 119.8(4) . .
C31 C30 C29 120.9(4) . .
C22 C23 C24 173.0(4) . .
C17 C16 C15 118.1(4) . .
C17 C16 C18 122.4(4) . .
C15 C16 C18 119.5(4) . .
N1 C5 C4 120.5(3) . .
N1 C5 H5 119.8 . .
C4 C5 H5 119.8 . .
C5 C4 C3 120.4(3) . .
C5 C4 H4 119.8 . .
C3 C4 H4 119.8 . .
C1 C2 C3 120.5(4) . .
C1 C2 H2 119.7 . .
C3 C2 H2 119.7 . .
N2 C27 C28 121.3(4) . .
N2 C27 H27 119.4 . .
C28 C27 H27 119.4 . .
C26 C25 C24 119.6(4) . .
C26 C25 H25 120.2 . .
C24 C25 H25 120.2 . .
C35 C34 C33 118.5(4) . .
C35 C34 C36 120.2(4) . .
C33 C34 C36 121.2(4) . .
C12 C17 C16 122.4(3) . .
C12 C17 H17 118.8 . .
C16 C17 H17 118.8 . .
C30 C35 C34 121.1(4) . .
C30 C35 H35 119.4 . .
C34 C35 H35 119.4 . .
N1 C1 C2 121.1(3) . .
N1 C1 H1 119.4 . .
C2 C1 H1 119.4 . .
N2 C26 C25 120.3(3) . .
N2 C26 H26 119.8 . .
C25 C26 H26 119.8 . .
C21 C20 C19 121.0(4) . .
C21 C20 H20 119.5 . .
C19 C20 H20 119.5 . .
N2 C29 C30 109.5(3) . .
N2 C29 H29A 109.8 . .
C30 C29 H29A 109.8 . .
N2 C29 H29B 109.8 . .
C30 C29 H29B 109.8 . .
H29A C29 H29B 108.2 . .
C8 C9 C10 121.5(4) . .
C8 C9 H9 119.3 . .
C10 C9 H9 119.3 . .
C10 C11 C12 121.8(4) . .
C10 C11 H11 119.1 . .
C12 C11 H11 119.1 . .
C27 C28 C24 120.0(4) . .
C27 C28 H28 120.0 . .
C24 C28 H28 120.0 . .
C19 C18 C16 120.8(4) . .
C19 C18 H18 119.6 . .
C16 C18 H18 119.6 . .
C11 C10 C9 120.3(4) . .
C11 C10 H10 119.8 . .
C9 C10 H10 119.8 . .
N1 C36 C34 112.3(3) . .
N1 C36 H36A 109.1 . .
C34 C36 H36A 109.1 . .
N1 C36 H36B 109.1 . .
C34 C36 H36B 109.1 . .
H36A C36 H36B 107.9 . .
C18 C19 C20 120.7(4) . .
C18 C19 H19 119.7 . .
C20 C19 H19 119.7 . .
C32 C33 C34 120.4(4) . .
C32 C33 H33 119.8 . .
C34 C33 H33 119.8 . .
C32 C31 C30 119.9(4) . .
C32 C31 H31 120.0 . .
C30 C31 H31 120.0 . .
C33 C32 C31 120.7(4) . .
C33 C32 H32 119.6 . .
C31 C32 H32 119.6 . .

loop_
_geom_bond_atom_site_label_1
_geom_bond_atom_site_label_2
_geom_bond_distance
_geom_bond_site_symmetry_2
P1 F1' 1.519(7) .
P1 F4' 1.531(7) .
P1 F2' 1.544(9) .
P1 F6 1.571(3) .
P1 F4 1.573(5) .
P1 F5 1.578(3) .
P1 F3 1.586(6) .
P1 F1 1.588(6) .
P1 F2 1.590(5) .
P1 F3' 1.592(8) .
P2 F12 1.557(3) .
P2 F8 1.565(3) .
P2 F10 1.565(3) .
P2 F7 1.566(3) .
P2 F9 1.576(3) .
P2 F11 1.590(3) .
N2 C27 1.330(5) .
N2 C26 1.353(5) .
N2 C29 1.487(4) .
N1 C1 1.333(5) .
N1 C5 1.350(4) .
N1 C36 1.495(5) .
C14 C13 1.389(5) .
C14 C15 1.396(5) .
C14 H14 0.9300 .
C15 C16 1.424(5) .
C15 C21 1.447(5) .
C13 C12 1.436(5) .
C13 C8 1.454(5) .
C24 C25 1.385(5) .
C24 C28 1.388(5) .
C24 C23 1.444(5) .
C3 C2 1.384(5) .
C3 C4 1.392(5) .
C3 C6 1.423(5) .
C12 C17 1.391(6) .
C12 C11 1.429(5) .
C22 C23 1.186(5) .
C22 C21 1.433(5) .
C8 C9 1.365(5) .
C8 C7 1.444(5) .
C21 C20 1.368(5) .
C7 C6 1.191(5) .
C30 C35 1.385(5) .
C30 C31 1.391(6) .
C30 C29 1.525(5) .
C16 C17 1.403(5) .
C16 C18 1.429(6) .
C5 C4 1.367(5) .
C5 H5 0.9300 .
C4 H4 0.9300 .
C2 C1 1.363(5) .
C2 H2 0.9300 .
C27 C28 1.352(5) .
C27 H27 0.9300 .
C25 C26 1.369(5) .
C25 H25 0.9300 .
C34 C35 1.388(5) .
C34 C33 1.396(6) .
C34 C36 1.502(5) .
C17 H17 0.9300 .
C35 H35 0.9300 .
C1 H1 0.9300 .
C26 H26 0.9300 .
C20 C19 1.406(6) .
C20 H20 0.9300 .
C29 H29A 0.9700 .
C29 H29B 0.9700 .
C9 C10 1.390(6) .
C9 H9 0.9300 .
C11 C10 1.355(6) .
C11 H11 0.9300 .
C28 H28 0.9300 .
C18 C19 1.351(6) .
C18 H18 0.9300 .
C10 H10 0.9300 .
C36 H36A 0.9700 .
C36 H36B 0.9700 .
C19 H19 0.9300 .
C33 C32 1.370(6) .
C33 H33 0.9300 .
C31 C32 1.376(6) .
C31 H31 0.9300 .
C32 H32 0.9300 .

loop_
_geom_torsion_atom_site_label_1
_geom_torsion_atom_site_label_2
_geom_torsion_atom_site_label_3
_geom_torsion_atom_site_label_4
_geom_torsion
_geom_torsion_site_symmetry_1
_geom_torsion_site_symmetry_2
_geom_torsion_site_symmetry_3
_geom_torsion_site_symmetry_4
C13 C14 C15 C16 1.5(5) . . . .
C13 C14 C15 C21 -176.8(3) . . . .
C15 C14 C13 C12 -1.4(5) . . . .
C15 C14 C13 C8 177.6(3) . . . .
C14 C13 C12 C17 -0.3(5) . . . .
C8 C13 C12 C17 -179.3(3) . . . .
C14 C13 C12 C11 178.1(3) . . . .
C8 C13 C12 C11 -0.8(5) . . . .
C14 C13 C8 C9 -176.0(3) . . . .
C12 C13 C8 C9 2.9(5) . . . .
C14 C13 C8 C7 2.3(5) . . . .
C12 C13 C8 C7 -178.8(3) . . . .
C23 C22 C21 C20 70(8) . . . .
C23 C22 C21 C15 -107(7) . . . .
C14 C15 C21 C20 177.0(4) . . . .
C16 C15 C21 C20 -1.3(5) . . . .
C14 C15 C21 C22 -5.3(5) . . . .
C16 C15 C21 C22 176.4(3) . . . .
C9 C8 C7 C6 -127(27) . . . .
C13 C8 C7 C6 54(27) . . . .
C8 C7 C6 C3 -44(33) . . . .
C2 C3 C6 C7 133(9) . . . .
C4 C3 C6 C7 -46(10) . . . .
C21 C22 C23 C24 29(10) . . . .
C25 C24 C23 C22 -147(3) . . . .
C28 C24 C23 C22 31(3) . . . .
C14 C15 C16 C17 0.1(5) . . . .
C21 C15 C16 C17 178.4(3) . . . .
C14 C15 C16 C18 -179.1(3) . . . .
C21 C15 C16 C18 -0.8(5) . . . .
C1 N1 C5 C4 3.7(5) . . . .
C36 N1 C5 C4 -177.1(3) . . . .
N1 C5 C4 C3 -2.0(6) . . . .
C2 C3 C4 C5 -1.2(5) . . . .
C6 C3 C4 C5 177.7(3) . . . .
C4 C3 C2 C1 2.9(6) . . . .
C6 C3 C2 C1 -176.0(3) . . . .
C26 N2 C27 C28 1.2(6) . . . .
C29 N2 C27 C28 -173.7(4) . . . .
C28 C24 C25 C26 0.8(6) . . . .
C23 C24 C25 C26 178.8(3) . . . .
C11 C12 C17 C16 -176.5(3) . . . .
C13 C12 C17 C16 1.9(5) . . . .
C15 C16 C17 C12 -1.8(5) . . . .
C18 C16 C17 C12 177.4(4) . . . .
C31 C30 C35 C34 -4.6(5) . . . .
C29 C30 C35 C34 171.0(3) . . . .
C33 C34 C35 C30 3.0(5) . . . .
C36 C34 C35 C30 -174.4(3) . . . .
C5 N1 C1 C2 -1.9(6) . . . .
C36 N1 C1 C2 178.8(3) . . . .
C3 C2 C1 N1 -1.4(6) . . . .
C27 N2 C26 C25 0.6(6) . . . .
C29 N2 C26 C25 175.4(3) . . . .
C24 C25 C26 N2 -1.6(6) . . . .
C22 C21 C20 C19 -175.6(4) . . . .
C15 C21 C20 C19 2.2(6) . . . .
C27 N2 C29 C30 86.1(4) . . . .
C26 N2 C29 C30 -88.8(4) . . . .
C35 C30 C29 N2 -64.9(5) . . . .
C31 C30 C29 N2 110.6(4) . . . .
C7 C8 C9 C10 179.3(3) . . . .
C13 C8 C9 C10 -2.5(6) . . . .
C17 C12 C11 C10 176.5(4) . . . .
C13 C12 C11 C10 -1.8(5) . . . .
N2 C27 C28 C24 -1.9(6) . . . .
C25 C24 C28 C27 0.9(6) . . . .
C23 C24 C28 C27 -177.2(4) . . . .
C17 C16 C18 C19 -177.0(4) . . . .
C15 C16 C18 C19 2.2(6) . . . .
C12 C11 C10 C9 2.5(6) . . . .
C8 C9 C10 C11 -0.3(6) . . . .
C1 N1 C36 C34 -157.3(3) . . . .
C5 N1 C36 C34 23.4(5) . . . .
C35 C34 C36 N1 60.7(5) . . . .
C33 C34 C36 N1 -116.6(4) . . . .
C16 C18 C19 C20 -1.4(7) . . . .
C21 C20 C19 C18 -0.8(7) . . . .
C35 C34 C33 C32 1.7(6) . . . .
C36 C34 C33 C32 179.0(4) . . . .
C35 C30 C31 C32 1.6(6) . . . .
C29 C30 C31 C32 -174.0(4) . . . .
C34 C33 C32 C31 -4.7(7) . . . .
C30 C31 C32 C33 3.0(7) . . . .
